data_1570013
loop_
_publ_author_name
'Kastrati, Agonist'
'Kremsmair, Alexander'
'Sunagatullina, Alisa S.'
'Korotenko, Vasilii'
'Guersoy, Yusuf C.'
'Rout, Saroj K.'
'Lima, Fabio'
'Brocklehurst, Cara E.'
'Karaghiosoff, Konstantin'
'Zipse, Hendrik'
'Knochel, Paul'

_publ_section_title
;
 Calculation-assisted regioselective functionalization of the
 imidazo[1,2-<i>a</i>]pyrazine scaffold <i>via</i> zinc and magnesium
 organometallic intermediates.
;
_journal_issue 40
_journal_name_full 'Chemical science'
_journal_page_first 11261
_journal_page_last 11266
_journal_paper_doi 10.1039/d3sc02893c
_journal_volume 14
_journal_year 2023
_chemical_formula_moiety 'C14 H8 Cl I N4 O'
_chemical_formula_sum 'C14 H8 Cl I N4 O'
_chemical_formula_weight 410.59
_chemical_name_systematic
;
6-chloro-8-iodo-2-(4-methoxyphenyl)imidazo[1,2-a]pyrazine-3-carbonitrile
;
_space_group_crystal_system triclinic
_space_group_IT_number 2
_space_group_name_Hall '-P 1'
_space_group_name_H-M_alt 'P -1'
_atom_sites_solution_hydrogens geom
_atom_sites_solution_primary direct
_atom_sites_solution_secondary difmap
_audit_creation_method SHELXL-2014
_audit_update_record
;
2023-04-25 deposited with the CCDC.	2023-09-25 downloaded from the CCDC.
;
_cell_angle_alpha 75.6990(10)
_cell_angle_beta 74.5870(10)
_cell_angle_gamma 80.1380(10)
_cell_formula_units_Z 2
_cell_length_a 8.9084(3)
_cell_length_b 8.9556(3)
_cell_length_c 9.5787(3)
_cell_measurement_reflns_used 8936
_cell_measurement_temperature 173(2)
_cell_measurement_theta_max 35.8900
_cell_measurement_theta_min 2.8760
_cell_volume 709.30(4)
_computing_cell_refinement 'APEX2 v2012.4-3 (Bruker AXS)'
_computing_data_collection 'Bruker Instrument Service v3.0.21'
_computing_data_reduction 'SAINT V8.18C (Bruker AXS Inc., 2011)'
_computing_molecular_graphics
;
'ORTEP (M. N. Burnett, C. K. Johnson, ORTEP-III: Oak Ridge Thermal Ellipsoid
# Plot Program for Crystal Structure Illustrations, Oak Ridge National
# Laboratory Report ORNL-6895, 1996). Windows version (L. J. Farrugia, Univ.
# Glasgow) used --- SCHAKAL (E. Keller, University of  Freiburg (Breisgau),
# Germany, 1995)'
;
_computing_publication_material
;
PLATON (A. L. Spek, Acta Crystallogr, Sect. A, 1990, 46, C34, 1995 version).
# --- T.B.Cohen, Pure Appl. Chem. 1996,68,2339-2359 (atomic masses).
;
_computing_structure_refinement 'SHELXL-2014 (Sheldrick, 2014)'
_computing_structure_solution 'SHELXS-97 (Sheldrick, 1990)'
_diffrn_ambient_temperature 173(2)
_diffrn_detector_area_resol_mean 7.3910
_diffrn_measured_fraction_theta_full 0.973
_diffrn_measured_fraction_theta_max 0.976
_diffrn_measurement_device_type 'D8 Venture'
_diffrn_measurement_method 'mix of omega and phi scans'
_diffrn_radiation_type MoK\a
_diffrn_radiation_wavelength 0.71073
_diffrn_reflns_av_R_equivalents 0.0320
_diffrn_reflns_av_unetI/netI 0.0290
_diffrn_reflns_Laue_measured_fraction_full 0.973
_diffrn_reflns_Laue_measured_fraction_max 0.976
_diffrn_reflns_limit_h_max 11
_diffrn_reflns_limit_h_min -11
_diffrn_reflns_limit_k_max 11
_diffrn_reflns_limit_k_min -11
_diffrn_reflns_limit_l_max 11
_diffrn_reflns_limit_l_min -11
_diffrn_reflns_number 10790
_diffrn_reflns_point_group_measured_fraction_full 0.973
_diffrn_reflns_point_group_measured_fraction_max 0.976
_diffrn_reflns_theta_full 25.242
_diffrn_reflns_theta_max 26.362
_diffrn_reflns_theta_min 3.163
_diffrn_source 'rotating anode generator'
_exptl_absorpt_coefficient_mu 2.449
_exptl_absorpt_correction_T_max 0.7471
_exptl_absorpt_correction_T_min 0.6067
_exptl_absorpt_correction_type multi-scan
_exptl_absorpt_process_details
;
SADABS-2016/2 - Bruker AXS area detector scaling and absorption correction
;
_exptl_crystal_colour colorless
_exptl_crystal_density_diffrn 1.922
_exptl_crystal_description block
_exptl_crystal_F_000 396
_exptl_crystal_size_max 0.400
_exptl_crystal_size_mid 0.200
_exptl_crystal_size_min 0.150
_refine_diff_density_max 1.195
_refine_diff_density_min -0.377
_refine_diff_density_rms 0.080
_refine_ls_extinction_method none
_refine_ls_goodness_of_fit_ref 1.048
_refine_ls_hydrogen_treatment mixed
_refine_ls_matrix_type full
_refine_ls_number_parameters 196
_refine_ls_number_reflns 2820
_refine_ls_number_restraints 0
_refine_ls_restrained_S_all 1.048
_refine_ls_R_factor_all 0.0246
_refine_ls_R_factor_gt 0.0220
_refine_ls_shift/su_max 0.002
_refine_ls_shift/su_mean 0.000
_refine_ls_structure_factor_coef Fsqd
_refine_ls_weighting_details 'w=1/[\s^2^(Fo^2^)+(0.0253P)^2^+0.5053P] where P=(Fo^2^+2Fc^2^)/3'
_refine_ls_weighting_scheme calc
_refine_ls_wR_factor_gt 0.0535
_refine_ls_wR_factor_ref 0.0551
_reflns_Friedel_coverage 0.000
_reflns_number_gt 2610
_reflns_number_total 2820
_reflns_threshold_expression 'I > 2\s(I)'
_cod_data_source_file d3sc02893c2.cif
_cod_data_source_block test2
_cod_depositor_comments
;
The following automatic conversions were performed:

data item '_exptl_absorpt_correction_type' value 'Multi-Scan' was
changed to 'multi-scan' in accordance with the
/home/data/users/saulius/crontab/automatic-downloads/rss-feeds/RSC/lib/dictionaries/cif_core.dic
dictionary named 'cif_core.dic' version 2.4.2 last updated on
2011-04-26.

Automatic conversion script
Id: cif_fix_values 8170 2020-07-09 18:12:32Z antanas 

 Adding full bibliography for 1570012--1570015.cif.
;
_cod_database_code 1570013
_shelx_space_group_comment
;
The symmetry employed for this shelxl refinement is uniquely defined
by the following loop, which should always be used as a source of
symmetry information in preference to the above space-group names.
They are only intended as comments.
;
_shelx_estimated_absorpt_t_min 0.441
_shelx_estimated_absorpt_t_max 0.710
_shelxl_version_number 2014-3

loop_
_space_group_symop_operation_xyz
'x, y, z'
'-x, -y, -z'

loop_
_atom_site_label
_atom_site_type_symbol
_atom_site_fract_x
_atom_site_fract_y
_atom_site_fract_z
_atom_site_U_iso_or_equiv
_atom_site_adp_type
_atom_site_occupancy
_atom_site_site_symmetry_order
_atom_site_calc_flag
_atom_site_refinement_flags_posn
_atom_site_refinement_flags_adp
_atom_site_refinement_flags_occupancy
_atom_site_disorder_assembly
_atom_site_disorder_group
I1 I 0.89149(2) 0.67599(2) 0.16971(2) 0.03041(7) Uani 1 1 d . . . . .
Cl1 Cl 1.44635(7) 0.39127(7) 0.32621(7) 0.02704(13) Uani 1 1 d . . . . .
O1 O 0.4519(2) 1.2445(2) 0.8842(2) 0.0279(4) Uani 1 1 d . . . . .
N1 N 1.1791(2) 0.5393(2) 0.2751(2) 0.0205(4) Uani 1 1 d . . . . .
C1 C 1.0509(3) 0.6330(3) 0.3029(3) 0.0199(4) Uani 1 1 d . . . . .
N2 N 0.8870(2) 0.8036(2) 0.4714(2) 0.0200(4) Uani 1 1 d . . . . .
C2 C 1.0113(3) 0.7097(3) 0.4230(3) 0.0190(4) Uani 1 1 d . . . . .
C3 C 0.9122(3) 0.8421(3) 0.5910(3) 0.0191(4) Uani 1 1 d . . . . .
N3 N 1.1202(2) 0.6851(2) 0.5082(2) 0.0181(4) Uani 1 1 d . . . . .
C9 C 0.6581(3) 1.0057(3) 0.6245(3) 0.0229(5) Uani 1 1 d . . . . .
H9 H 0.6426(6) 0.9797(10) 0.543(3) 0.028 Uiso 1 1 calc R U . . .
C5 C 1.1458(3) 0.7798(3) 0.7177(3) 0.0262(5) Uani 1 1 d . . . . .
C4 C 1.0585(3) 0.7711(3) 0.6157(3) 0.0202(5) Uani 1 1 d . . . . .
N4 N 1.2177(3) 0.7881(3) 0.7972(3) 0.0412(6) Uani 1 1 d . . . . .
C6 C 1.2566(3) 0.5879(3) 0.4811(3) 0.0217(5) Uani 1 1 d . . . . .
H6 H 1.327(3) 0.5716(7) 0.537(2) 0.026 Uiso 1 1 calc R U . . .
C7 C 1.2789(3) 0.5179(3) 0.3653(3) 0.0210(5) Uani 1 1 d . . . . .
C8 C 0.7958(3) 0.9455(3) 0.6728(3) 0.0196(4) Uani 1 1 d . . . . .
C10 C 0.5458(3) 1.1036(3) 0.6978(3) 0.0244(5) Uani 1 1 d . . . . .
H10 H 0.457(3) 1.1421(15) 0.6650(13) 0.029 Uiso 1 1 calc R U . . .
C11 C 0.5675(3) 1.1444(3) 0.8222(3) 0.0211(5) Uani 1 1 d . . . . .
C14 C 0.4680(3) 1.2906(3) 1.0117(3) 0.0265(5) Uani 1 1 d . . . . .
H14A H 0.474(2) 1.2057(18) 1.0857(17) 0.040 Uiso 1 1 calc R U . . .
H14B H 0.384(2) 1.357(2) 1.0420(15) 0.040 Uiso 1 1 calc R U . . .
H14C H 0.556(2) 1.338(2) 0.9883(8) 0.040 Uiso 1 1 calc R U . . .
C13 C 0.8153(3) 0.9855(3) 0.7983(3) 0.0219(5) Uani 1 1 d . . . . .
H13 H 0.901(3) 0.9472(15) 0.8308(13) 0.026 Uiso 1 1 calc R U . . .
C12 C 0.7027(3) 1.0845(3) 0.8729(3) 0.0212(5) Uani 1 1 d . . . . .
H12 H 0.7179 1.1110 0.9579 0.025 Uiso 1 1 calc R U . . .

loop_
_atom_site_aniso_label
_atom_site_aniso_U_11
_atom_site_aniso_U_22
_atom_site_aniso_U_33
_atom_site_aniso_U_23
_atom_site_aniso_U_13
_atom_site_aniso_U_12
I1 0.03220(11) 0.03868(11) 0.02464(10) -0.01150(7) -0.01450(7) 0.00391(7)
Cl1 0.0222(3) 0.0318(3) 0.0317(3) -0.0192(3) -0.0091(2) 0.0076(2)
O1 0.0264(9) 0.0331(9) 0.0289(9) -0.0187(8) -0.0091(7) 0.0063(7)
N1 0.0210(10) 0.0218(9) 0.0192(9) -0.0064(8) -0.0046(8) -0.0014(8)
C1 0.0219(11) 0.0209(11) 0.0176(11) -0.0053(9) -0.0035(9) -0.0041(9)
N2 0.0191(9) 0.0221(9) 0.0180(9) -0.0064(8) -0.0017(7) -0.0010(8)
C2 0.0177(11) 0.0201(10) 0.0195(11) -0.0047(9) -0.0036(8) -0.0029(8)
C3 0.0198(11) 0.0196(10) 0.0178(11) -0.0059(9) -0.0020(9) -0.0034(9)
N3 0.0183(9) 0.0191(9) 0.0184(9) -0.0080(7) -0.0031(7) -0.0016(7)
C9 0.0224(11) 0.0269(12) 0.0221(12) -0.0114(10) -0.0048(9) -0.0013(9)
C5 0.0223(12) 0.0312(13) 0.0279(13) -0.0173(11) -0.0048(10) 0.0039(10)
C4 0.0205(11) 0.0217(11) 0.0194(11) -0.0097(9) -0.0017(9) -0.0016(9)
N4 0.0277(12) 0.0622(17) 0.0434(14) -0.0321(13) -0.0155(11) 0.0104(11)
C6 0.0181(11) 0.0256(12) 0.0236(12) -0.0100(10) -0.0065(9) 0.0005(9)
C7 0.0199(11) 0.0208(11) 0.0225(12) -0.0090(9) -0.0028(9) 0.0006(9)
C8 0.0183(11) 0.0210(11) 0.0182(11) -0.0063(9) 0.0002(9) -0.0023(9)
C10 0.0224(12) 0.0268(12) 0.0270(13) -0.0121(10) -0.0079(10) 0.0015(10)
C11 0.0223(11) 0.0207(11) 0.0207(11) -0.0095(9) -0.0012(9) -0.0020(9)
C14 0.0287(13) 0.0279(12) 0.0258(13) -0.0159(10) -0.0042(10) 0.0009(10)
C13 0.0198(11) 0.0250(11) 0.0211(12) -0.0076(9) -0.0036(9) -0.0008(9)
C12 0.0224(11) 0.0240(11) 0.0196(11) -0.0102(9) -0.0037(9) -0.0027(9)

loop_
_atom_type_symbol
_atom_type_description
_atom_type_scat_dispersion_real
_atom_type_scat_dispersion_imag
_atom_type_scat_source
C C 0.0033 0.0016 'International Tables Vol C Tables 4.2.6.8 and 6.1.1.4'
H H 0.0000 0.0000 'International Tables Vol C Tables 4.2.6.8 and 6.1.1.4'
N N 0.0061 0.0033 'International Tables Vol C Tables 4.2.6.8 and 6.1.1.4'
Cl Cl 0.1484 0.1585 'International Tables Vol C Tables 4.2.6.8 and 6.1.1.4'
O O 0.0106 0.0060 'International Tables Vol C Tables 4.2.6.8 and 6.1.1.4'
I I -0.4742 1.8119 'International Tables Vol C Tables 4.2.6.8 and 6.1.1.4'

loop_
_geom_angle_atom_site_label_1
_geom_angle_atom_site_label_2
_geom_angle_atom_site_label_3
_geom_angle
_geom_angle_site_symmetry_1
_geom_angle_site_symmetry_3
_geom_angle_publ_flag
C11 O1 C14 118.16(19) . . ?
C1 N1 C7 117.4(2) . . ?
N1 C1 C2 123.1(2) . . ?
N1 C1 I1 120.43(17) . . ?
C2 C1 I1 116.49(17) . . ?
C2 N2 C3 106.42(19) . . ?
N2 C2 N3 111.7(2) . . ?
N2 C2 C1 132.0(2) . . ?
N3 C2 C1 116.3(2) . . ?
N2 C3 C4 109.9(2) . . ?
N2 C3 C8 120.9(2) . . ?
C4 C3 C8 129.2(2) . . ?
C6 N3 C4 131.9(2) . . ?
C6 N3 C2 121.92(19) . . ?
C4 N3 C2 106.15(19) . . ?
C10 C9 C8 120.8(2) . . ?
C10 C9 H9 119.6 . . ?
C8 C9 H9 119.6 . . ?
N4 C5 C4 178.7(3) . . ?
N3 C4 C3 105.8(2) . . ?
N3 C4 C5 120.9(2) . . ?
C3 C4 C5 133.2(2) . . ?
C7 C6 N3 116.2(2) . . ?
C7 C6 H6 121.9 . . ?
N3 C6 H6 121.9 . . ?
N1 C7 C6 125.1(2) . . ?
N1 C7 Cl1 116.00(17) . . ?
C6 C7 Cl1 118.88(19) . . ?
C13 C8 C9 118.4(2) . . ?
C13 C8 C3 122.8(2) . . ?
C9 C8 C3 118.8(2) . . ?
C9 C10 C11 120.3(2) . . ?
C9 C10 H10 119.8 . . ?
C11 C10 H10 119.8 . . ?
O1 C11 C12 124.5(2) . . ?
O1 C11 C10 115.7(2) . . ?
C12 C11 C10 119.8(2) . . ?
O1 C14 H14A 109.5 . . ?
O1 C14 H14B 109.5 . . ?
H14A C14 H14B 109.5 . . ?
O1 C14 H14C 109.5 . . ?
H14A C14 H14C 109.5 . . ?
H14B C14 H14C 109.5 . . ?
C12 C13 C8 121.3(2) . . ?
C12 C13 H13 119.4 . . ?
C8 C13 H13 119.4 . . ?
C13 C12 C11 119.5(2) . . ?
C13 C12 H12 120.3 . . ?
C11 C12 H12 120.3 . . ?

loop_
_geom_bond_atom_site_label_1
_geom_bond_atom_site_label_2
_geom_bond_distance
_geom_bond_site_symmetry_2
_geom_bond_publ_flag
I1 C1 2.079(2) . ?
Cl1 C7 1.727(2) . ?
O1 C11 1.356(3) . ?
O1 C14 1.430(3) . ?
N1 C1 1.304(3) . ?
N1 C7 1.357(3) . ?
C1 C2 1.418(3) . ?
N2 C2 1.323(3) . ?
N2 C3 1.356(3) . ?
C2 N3 1.384(3) . ?
C3 C4 1.402(3) . ?
C3 C8 1.464(3) . ?
N3 C6 1.371(3) . ?
N3 C4 1.379(3) . ?
C9 C10 1.376(3) . ?
C9 C8 1.401(3) . ?
C9 H9 0.91(3) . ?
C5 N4 1.140(3) . ?
C5 C4 1.424(3) . ?
C6 C7 1.360(3) . ?
C6 H6 0.90(3) . ?
C8 C13 1.396(3) . ?
C10 C11 1.398(3) . ?
C10 H10 0.91(3) . ?
C11 C12 1.391(3) . ?
C14 H14A 0.908(19) . ?
C14 H14B 0.908(19) . ?
C14 H14C 0.908(19) . ?
C13 C12 1.390(3) . ?
C13 H13 0.88(3) . ?
C12 H12 0.9500 . ?

loop_
_geom_torsion_atom_site_label_1
_geom_torsion_atom_site_label_2
_geom_torsion_atom_site_label_3
_geom_torsion_atom_site_label_4
_geom_torsion
_geom_torsion_site_symmetry_1
_geom_torsion_site_symmetry_2
_geom_torsion_site_symmetry_3
_geom_torsion_site_symmetry_4
_geom_torsion_publ_flag
C7 N1 C1 C2 -1.2(3) . . . . ?
C7 N1 C1 I1 179.21(16) . . . . ?
C3 N2 C2 N3 -0.3(3) . . . . ?
C3 N2 C2 C1 179.9(2) . . . . ?
N1 C1 C2 N2 -177.6(2) . . . . ?
I1 C1 C2 N2 2.0(3) . . . . ?
N1 C1 C2 N3 2.5(3) . . . . ?
I1 C1 C2 N3 -177.82(15) . . . . ?
C2 N2 C3 C4 0.9(3) . . . . ?
C2 N2 C3 C8 -179.8(2) . . . . ?
N2 C2 N3 C6 178.1(2) . . . . ?
C1 C2 N3 C6 -2.1(3) . . . . ?
N2 C2 N3 C4 -0.5(3) . . . . ?
C1 C2 N3 C4 179.4(2) . . . . ?
C6 N3 C4 C3 -177.4(2) . . . . ?
C2 N3 C4 C3 1.0(2) . . . . ?
C6 N3 C4 C5 5.6(4) . . . . ?
C2 N3 C4 C5 -176.0(2) . . . . ?
N2 C3 C4 N3 -1.2(3) . . . . ?
C8 C3 C4 N3 179.6(2) . . . . ?
N2 C3 C4 C5 175.3(3) . . . . ?
C8 C3 C4 C5 -3.9(4) . . . . ?
C4 N3 C6 C7 178.5(2) . . . . ?
C2 N3 C6 C7 0.3(3) . . . . ?
C1 N1 C7 C6 -0.8(4) . . . . ?
C1 N1 C7 Cl1 179.30(17) . . . . ?
N3 C6 C7 N1 1.2(4) . . . . ?
N3 C6 C7 Cl1 -178.89(17) . . . . ?
C10 C9 C8 C13 0.8(4) . . . . ?
C10 C9 C8 C3 -179.8(2) . . . . ?
N2 C3 C8 C13 178.6(2) . . . . ?
C4 C3 C8 C13 -2.2(4) . . . . ?
N2 C3 C8 C9 -0.7(3) . . . . ?
C4 C3 C8 C9 178.4(2) . . . . ?
C8 C9 C10 C11 -0.1(4) . . . . ?
C14 O1 C11 C12 -0.9(3) . . . . ?
C14 O1 C11 C10 -179.9(2) . . . . ?
C9 C10 C11 O1 178.4(2) . . . . ?
C9 C10 C11 C12 -0.6(4) . . . . ?
C9 C8 C13 C12 -0.9(4) . . . . ?
C3 C8 C13 C12 179.7(2) . . . . ?
C8 C13 C12 C11 0.3(4) . . . . ?
O1 C11 C12 C13 -178.4(2) . . . . ?
C10 C11 C12 C13 0.5(4) . . . . ?
